data_4313342
loop_
_publ_author_name
'Pierre Mialane'
'Laurent Lisnard'
'Alain Mallard'
'J\'er\^ome Marrot'
'Elisabeth Antic-Fidancev'
'Patrick Aschehoug'
'Daniel Vivien'
'Francis S\'echeresse'

_publ_contact_author
;
        Pr. F. Secheresse
        Institut Lavoisier, IREM, UMR CNRS C 8637
        Universit\'e de Versailles Saint-Quentin-en-Yvelines
        45 Avenue des Etats Unis
        78035 Versailles cedex
        France
;
_publ_contact_author_email Secheres@chimie.uvsq.fr
_publ_contact_author_fax '(33) 1 39 25 43 81'
_publ_contact_author_phone '(33) 1 39 25 43 83'
_publ_section_title
;
 Solid-State and Solution Studies of {Lnn(SiW11O39)} Polyoxoanions: An
 Example of Building Block Condensation Dependent on the Nature of the
 Rare Earth
;
_journal_name_full 'Inorganic Chemistry'
_journal_page_first 2102
_journal_page_last 2108
_journal_paper_doi 10.1021/ic020486f
_journal_volume 42
_journal_year 2003
_chemical_formula_sum 'K0.5 Nd2.5 O59.5 Si W11'
_chemical_formula_weight 3382.59
_chemical_name_systematic
;
   ?
;
_space_group_IT_number 2
_symmetry_cell_setting triclinic
_symmetry_space_group_name_Hall '-P 1'
_symmetry_space_group_name_H-M 'P -1'
_atom_sites_solution_hydrogens geom
_atom_sites_solution_primary direct
_atom_sites_solution_secondary difmap
_audit_creation_method SHELXL-97
_cell_angle_alpha 86.8770(10)
_cell_angle_beta 80.1520(10)
_cell_angle_gamma 82.9930(10)
_cell_formula_units_Z 2
_cell_length_a 12.48240(10)
_cell_length_b 12.7297(2)
_cell_length_c 18.68150(10)
_cell_measurement_reflns_used 5096
_cell_measurement_temperature 296(2)
_cell_volume 2901.14(5)
_computing_cell_refinement 'Bruker SMART'
_computing_data_collection 'Bruker SMART'
_computing_data_reduction 'Bruker SHELXTL'
_computing_molecular_graphics 'Diamond Brandenburg'
_computing_publication_material 'Bruker SHELXTL'
_computing_structure_refinement 'SHELXL-97 (Sheldrick, 1997)'
_computing_structure_solution 'SHELXS-97 (Sheldrick, 1990)'
_diffrn_ambient_temperature 296(2)
_diffrn_measured_fraction_theta_full 0.965
_diffrn_measured_fraction_theta_max 0.965
_diffrn_measurement_device_type 'CCD area detector'
_diffrn_measurement_method 'phi and omega scans'
_diffrn_radiation_monochromator graphite
_diffrn_radiation_source 'fine-focus sealed tube'
_diffrn_radiation_type MoK\a
_diffrn_radiation_wavelength 0.71073
_diffrn_reflns_av_R_equivalents 0.0724
_diffrn_reflns_av_sigmaI/netI 0.1432
_diffrn_reflns_limit_h_max 13
_diffrn_reflns_limit_h_min -13
_diffrn_reflns_limit_k_max 14
_diffrn_reflns_limit_k_min -14
_diffrn_reflns_limit_l_max 13
_diffrn_reflns_limit_l_min -20
_diffrn_reflns_number 11202
_diffrn_reflns_theta_full 23.26
_diffrn_reflns_theta_max 23.26
_diffrn_reflns_theta_min 1.11
_diffrn_standards_decay_% 0
_diffrn_standards_interval_count 0
_diffrn_standards_interval_time 0
_diffrn_standards_number 0
_exptl_absorpt_coefficient_mu 24.068
_exptl_absorpt_correction_T_max 0.1970
_exptl_absorpt_correction_T_min 0.0652
_exptl_absorpt_correction_type multi-scan
_exptl_absorpt_process_details 'SADABS (Sheldrick, 1996)'
_exptl_crystal_colour pale_pink
_exptl_crystal_density_diffrn 3.872
_exptl_crystal_density_method 'not measured'
_exptl_crystal_description parallelepiped
_exptl_crystal_F_000 2927
_exptl_crystal_size_max 0.25
_exptl_crystal_size_mid 0.15
_exptl_crystal_size_min 0.10
_refine_diff_density_max 3.566
_refine_diff_density_min -2.799
_refine_diff_density_rms 0.503
_refine_ls_extinction_coef 0.00020(2)
_refine_ls_extinction_expression Fc^*^=kFc[1+0.001xFc^2^\l^3^/sin(2\q)]^-1/4^
_refine_ls_extinction_method SHELXL
_refine_ls_goodness_of_fit_ref 0.908
_refine_ls_hydrogen_treatment mixed
_refine_ls_matrix_type full
_refine_ls_number_parameters 646
_refine_ls_number_reflns 8030
_refine_ls_number_restraints 0
_refine_ls_restrained_S_all 0.908
_refine_ls_R_factor_all 0.0876
_refine_ls_R_factor_gt 0.0603
_refine_ls_shift/su_max 0.000
_refine_ls_shift/su_mean 0.000
_refine_ls_structure_factor_coef Fsqd
_refine_ls_weighting_details 'calc w=1/[\s^2^(Fo^2^)+(0.0052P)^2^+0.0000P] where P=(Fo^2^+2Fc^2^)/3'
_refine_ls_weighting_scheme calc
_refine_ls_wR_factor_gt 0.1404
_refine_ls_wR_factor_ref 0.1511
_reflns_number_gt 5169
_reflns_number_total 8030
_reflns_threshold_expression >2sigma(I)
_cod_data_source_file ic020486f_2.cif
_cod_data_source_block 2a
_cod_depositor_comments
;
The following automatic conversions were performed:

'_symmetry_cell_setting' value 'Triclinic' changed to 'triclinic'
according to the built-in table from CIF Core dictionary named
'cif_core.dic' version 2.4.1 from 2010-06-29.

Automatic conversion script
Id: cif_fix_values 1646 2011-03-28 12:23:43Z adriana 
;
_cod_original_formula_sum 'K0.50 Nd2.50 O59.50 Si W11'
_cod_database_code 4313342

loop_
_symmetry_equiv_pos_as_xyz
'x, y, z'
'-x, -y, -z'

loop_
_atom_site_label
_atom_site_type_symbol
_atom_site_fract_x
_atom_site_fract_y
_atom_site_fract_z
_atom_site_U_iso_or_equiv
_atom_site_adp_type
_atom_site_occupancy
_atom_site_symmetry_multiplicity
_atom_site_calc_flag
_atom_site_refinement_flags
_atom_site_disorder_assembly
_atom_site_disorder_group
W1 W 0.13286(10) 0.35280(9) 0.09757(6) 0.0360(3) Uani 1 1 d . . .
W2 W -0.15309(10) -0.05965(10) 0.57600(6) 0.0373(3) Uani 1 1 d . . .
W3 W -0.33181(10) -0.15296(9) 0.89529(6) 0.0352(3) Uani 1 1 d . . .
W4 W -0.07530(10) 0.16638(9) 0.17400(6) 0.0330(3) Uani 1 1 d . . .
W5 W -0.11874(10) 0.02840(9) 0.81861(6) 0.0334(3) Uani 1 1 d . . .
W6 W 0.33454(10) 0.37820(9) 0.19166(6) 0.0378(3) Uani 1 1 d . . .
W7 W 0.34828(10) 0.00465(10) 0.27668(6) 0.0394(3) Uani 1 1 d . . .
W8 W 0.12801(11) 0.44622(10) 0.35604(6) 0.0441(3) Uani 1 1 d . . .
W9 W 0.06910(11) -0.42154(10) 0.73957(7) 0.0419(3) Uani 1 1 d . . .
W10 W 0.34901(10) 0.22705(10) 0.36569(6) 0.0423(3) Uani 1 1 d . . .
W11 W -0.06206(10) 0.27508(10) 0.41458(6) 0.0393(3) Uani 1 1 d . . .
Si1 Si 0.1364(6) 0.2072(5) 0.2614(3) 0.0229(15) Uani 1 1 d . . .
Nd1 Nd 0.12108(14) 0.01413(13) 0.64702(8) 0.0387(4) Uani 1 1 d . . .
Nd2 Nd 0.22562(14) 0.77005(13) 0.00759(8) 0.0415(4) Uani 1 1 d . . .
Nd3A Nd -0.3281(6) -0.6383(5) 0.5700(4) 0.0448(17) Uani 0.25 1 d P . .
Nd3B Nd -0.5002(8) -0.5693(10) 0.4827(6) 0.102(4) Uani 0.25 1 d P . .
O1 O -0.2157(15) -0.1452(14) 0.6854(8) 0.034(4) Uani 1 1 d . . .
O2 O -0.0636(13) -0.1281(13) 0.7668(8) 0.029(4) Uani 1 1 d . . .
O3 O -0.1041(17) -0.4272(15) 0.9785(10) 0.048(5) Uani 1 1 d . . .
O4 O -0.4285(15) -0.0977(16) 0.9606(10) 0.048(5) Uani 1 1 d . . .
O5 O 0.1592(16) -0.1342(13) 0.1244(9) 0.037(5) Uani 1 1 d . . .
O6 O 0.4427(17) -0.0960(19) 0.2670(10) 0.060(7) Uani 1 1 d . . .
O7 O -0.4265(13) -0.0973(14) 0.6800(9) 0.033(4) Uani 1 1 d . . .
O8 O -0.0220(16) 0.0766(17) 0.7492(9) 0.049(5) Uani 1 1 d . . .
O9 O 0.150(2) -0.2856(17) 0.5043(11) 0.066(7) Uani 1 1 d . . .
O10 O -0.0124(13) -0.0490(13) 0.8711(8) 0.029(4) Uani 1 1 d . . .
O11 O -0.0562(13) -0.0021(14) 0.6138(9) 0.034(4) Uani 1 1 d . . .
O12 O -0.2264(16) -0.0638(15) 0.8855(8) 0.041(5) Uani 1 1 d . . .
O13 O 0.0363(15) 0.2533(15) 0.1086(9) 0.040(5) Uani 1 1 d . . .
O14 O 0.1407(15) -0.3847(15) 0.6424(11) 0.049(5) Uani 1 1 d . . .
O15 O 0.1572(18) 0.5553(14) 0.3938(11) 0.054(6) Uani 1 1 d . . .
O16 O 0.2117(14) 0.2587(13) 0.1898(9) 0.034(4) Uani 1 1 d . . .
O17 O -0.2306(14) 0.0416(14) 0.7632(9) 0.035(5) Uani 1 1 d . . .
O18 O -0.1071(16) 0.2968(15) 0.2240(9) 0.045(5) Uani 1 1 d . . .
O19 O 0.2763(15) -0.0298(15) 0.3726(9) 0.041(5) Uani 1 1 d . . .
O20 O -0.4054(16) -0.2740(15) 0.8724(9) 0.043(5) Uani 1 1 d . . .
O21 O 0.0372(16) 0.4269(13) 0.1750(9) 0.039(5) Uani 1 1 d . . .
O22 O 0.1035(17) -0.1714(13) 0.6255(9) 0.042(5) Uani 1 1 d . . .
O23 O 0.2751(16) 0.1454(17) 0.4396(9) 0.051(6) Uani 1 1 d . . .
O24 O -0.1439(16) -0.0033(15) 0.4889(9) 0.045(5) Uani 1 1 d . . .
O25 O -0.1663(19) 0.5109(16) 0.2437(11) 0.063(7) Uani 1 1 d . . .
O26 O 0.0621(15) 0.1902(13) 0.4427(8) 0.033(4) Uani 1 1 d . . .
O27 O -0.2489(16) -0.2546(14) 0.9493(10) 0.043(5) Uani 1 1 d . . .
O28 O -0.2351(15) -0.3419(15) 0.6152(8) 0.037(5) Uani 1 1 d . . .
O29 O 0.2484(16) 0.4326(16) 0.1204(10) 0.048(5) Uani 1 1 d . . .
O30 O 0.3788(15) 0.2927(15) 0.2688(10) 0.044(5) Uani 1 1 d . . .
O31 O 0.3780(15) 0.0856(15) 0.1898(9) 0.039(5) Uani 1 1 d . . .
O32 O -0.2254(16) -0.4484(14) 0.7363(10) 0.043(5) Uani 1 1 d . . .
O33 O -0.0210(19) -0.4031(17) 0.5722(10) 0.058(6) Uani 1 1 d . . .
O34 O -0.1620(15) 0.1896(14) 0.1105(8) 0.036(5) Uani 1 1 d . . .
O35 O -0.4279(16) -0.4667(16) 0.8218(10) 0.048(5) Uani 1 1 d . . .
O36 O 0.1514(15) -0.0909(15) 0.7579(8) 0.040(5) Uani 1 1 d . . .
O37 O 0.0125(18) 0.5106(15) 0.3067(10) 0.052(6) Uani 1 1 d . . .
O38 O 0.0581(15) 0.3068(14) 0.3068(9) 0.035(5) Uani 1 1 d . . .
O39 O -0.4444(15) -0.2693(15) 0.5943(9) 0.039(5) Uiso 1 1 d . . .
O40 O -0.206(2) -0.116(2) 0.2704(11) 0.072(7) Uani 1 1 d . . .
O41 O -0.0412(19) -0.1937(17) 0.3885(13) 0.069(7) Uani 1 1 d . . .
O42 O -0.310(2) 0.091(2) 0.3760(12) 0.079(8) Uani 1 1 d . . .
O43 O 0.271(2) 0.126(2) 0.5823(11) 0.073(8) Uani 1 1 d . . .
O44 O -0.376(3) 0.228(3) 0.0978(13) 0.107(10) Uani 1 1 d . . .
O45 O 0.196(3) 0.601(2) -0.0471(13) 0.095(9) Uani 1 1 d . . .
O46 O 0.183(2) 0.650(2) 0.1134(13) 0.079(7) Uiso 1 1 d . . .
O47 O -0.025(3) 0.219(3) -0.0246(18) 0.130(12) Uiso 1 1 d . . .
O48 O -0.308(4) -0.503(4) 0.498(2) 0.061(12) Uiso 0.50 1 d P . .
O49 O 0.1805(18) -0.2222(18) 0.3540(11) 0.062(6) Uiso 1 1 d . . .
O50 O 0.225(3) 0.962(3) -0.0158(16) 0.111(10) Uiso 1 1 d . . .
O51 O -0.381(3) 0.180(3) -0.0576(16) 0.112(10) Uiso 1 1 d . . .
O52 O 0.373(4) 0.618(4) 0.012(2) 0.074(14) Uiso 0.50 1 d P . .
O53 O -0.533(5) -0.501(5) 0.361(3) 0.109(19) Uiso 0.50 1 d P . .
O54 O 0.655(4) 0.200(4) 0.516(3) 0.081(15) Uiso 0.50 1 d P . .
O55 O -0.324(8) -0.679(8) 0.356(5) 0.18(3) Uiso 0.50 1 d P . .
O56 O -0.518(6) -0.264(6) 0.348(4) 0.15(3) Uiso 0.50 1 d P . .
K1 K 0.374(3) -0.092(3) 0.7838(18) 0.080(10) Uiso 0.25 1 d P . .
K2 K 0.664(4) 0.464(4) 0.159(3) 0.126(16) Uiso 0.25 1 d P . .
O1W O 0.417(4) 0.074(3) 0.882(2) 0.058(12) Uiso 0.50 1 d P . .
O2W O -0.294(7) -0.282(7) 0.107(4) 0.15(3) Uiso 0.50 1 d P . .
O3W O 0.502(4) 0.055(4) 0.562(2) 0.067(13) Uiso 0.50 1 d P . .
O4W O -0.131(2) -0.381(2) 0.4425(12) 0.075(7) Uiso 1 1 d . . .
O5W O -0.108(4) -0.342(4) 0.120(3) 0.085(16) Uiso 0.50 1 d P . .
O6W O -0.459(9) 0.268(8) -0.175(5) 0.21(4) Uiso 0.50 1 d P . .
O7W O -0.295(6) -0.296(6) 0.308(4) 0.14(3) Uiso 0.50 1 d P . .
O8W O -0.331(6) 0.308(6) -0.225(4) 0.13(2) Uiso 0.50 1 d P . .
O9W O 0.018(4) 0.702(3) 0.233(2) 0.056(11) Uiso 0.50 1 d P . .
O10W O -0.420(4) -0.403(4) 0.025(2) 0.069(13) Uiso 0.50 1 d P . .
O11W O 0.149(4) 0.124(4) -0.121(3) 0.084(15) Uiso 0.50 1 d P . .
O12W O 0.283(10) 0.079(9) 0.859(6) 0.23(5) Uiso 0.50 1 d P . .

loop_
_atom_site_aniso_label
_atom_site_aniso_U_11
_atom_site_aniso_U_22
_atom_site_aniso_U_33
_atom_site_aniso_U_23
_atom_site_aniso_U_13
_atom_site_aniso_U_12
W1 0.0377(7) 0.0317(7) 0.0395(6) 0.0074(5) -0.0077(6) -0.0092(6)
W2 0.0411(8) 0.0440(7) 0.0296(6) 0.0036(5) -0.0067(5) -0.0163(6)
W3 0.0349(7) 0.0347(7) 0.0347(6) 0.0010(5) -0.0004(5) -0.0074(6)
W4 0.0331(7) 0.0349(7) 0.0327(6) 0.0027(5) -0.0074(5) -0.0097(6)
W5 0.0398(7) 0.0272(6) 0.0332(6) 0.0001(5) -0.0034(5) -0.0086(6)
W6 0.0395(8) 0.0361(7) 0.0400(7) 0.0031(5) -0.0055(6) -0.0162(6)
W7 0.0359(7) 0.0414(7) 0.0396(7) 0.0057(5) -0.0064(6) -0.0022(6)
W8 0.0530(9) 0.0376(7) 0.0439(7) -0.0083(5) -0.0022(6) -0.0198(7)
W9 0.0419(8) 0.0315(7) 0.0507(7) -0.0035(5) -0.0041(6) -0.0018(6)
W10 0.0398(8) 0.0533(8) 0.0384(7) 0.0051(6) -0.0108(6) -0.0199(7)
W11 0.0412(8) 0.0391(7) 0.0379(6) -0.0074(5) 0.0005(6) -0.0129(6)
Si1 0.026(4) 0.019(4) 0.023(3) 0.003(3) -0.003(3) -0.001(3)
Nd1 0.0459(11) 0.0414(10) 0.0312(8) 0.0017(7) -0.0056(7) -0.0175(8)
Nd2 0.0483(11) 0.0405(10) 0.0391(9) 0.0010(7) -0.0125(8) -0.0122(8)
Nd3A 0.036(4) 0.029(4) 0.071(4) -0.006(3) -0.004(3) -0.013(3)
Nd3B 0.069(7) 0.120(10) 0.126(9) -0.029(7) -0.026(6) -0.023(7)
O1 0.044(12) 0.039(11) 0.020(8) -0.004(8) -0.007(8) -0.012(10)
O2 0.022(10) 0.033(11) 0.027(9) 0.002(8) 0.000(8) 0.009(8)
O3 0.060(14) 0.038(12) 0.051(11) 0.021(9) -0.027(11) -0.011(11)
O4 0.030(12) 0.059(14) 0.055(12) 0.005(10) -0.006(10) -0.005(10)
O5 0.063(14) 0.021(10) 0.033(9) -0.002(7) -0.018(9) -0.015(10)
O6 0.045(14) 0.095(18) 0.050(12) 0.025(12) -0.013(11) -0.055(14)
O7 0.021(10) 0.045(12) 0.039(10) 0.011(8) -0.019(8) -0.013(9)
O8 0.047(13) 0.072(15) 0.022(9) -0.005(9) 0.006(9) 0.002(12)
O9 0.11(2) 0.048(14) 0.054(13) -0.012(10) -0.018(13) -0.041(14)
O10 0.018(10) 0.027(10) 0.039(10) 0.008(8) 0.001(8) -0.010(8)
O11 0.022(10) 0.042(12) 0.042(10) -0.013(9) -0.018(9) 0.003(9)
O12 0.059(14) 0.043(12) 0.022(9) 0.009(8) -0.012(9) -0.011(11)
O13 0.036(12) 0.051(13) 0.037(10) 0.001(9) -0.006(9) -0.020(10)
O14 0.035(12) 0.032(11) 0.083(14) -0.039(10) -0.001(11) -0.009(10)
O15 0.073(16) 0.019(11) 0.068(13) -0.015(9) 0.000(12) -0.009(11)
O16 0.038(11) 0.026(10) 0.037(10) 0.012(8) -0.003(9) -0.014(9)
O17 0.034(11) 0.035(11) 0.041(10) 0.000(8) -0.015(9) -0.019(9)
O18 0.051(13) 0.048(13) 0.041(11) -0.002(9) -0.016(10) -0.015(11)
O19 0.042(12) 0.055(13) 0.030(9) 0.015(9) -0.020(9) -0.017(10)
O20 0.051(13) 0.047(13) 0.036(10) 0.009(9) -0.006(9) -0.031(11)
O21 0.050(13) 0.018(10) 0.053(11) -0.008(8) -0.016(10) -0.001(9)
O22 0.071(15) 0.024(10) 0.039(10) 0.001(8) -0.022(10) -0.023(10)
O23 0.041(13) 0.081(16) 0.025(10) 0.015(10) 0.003(9) -0.006(12)
O24 0.055(14) 0.047(13) 0.031(10) -0.014(9) 0.002(9) -0.005(11)
O25 0.084(18) 0.039(13) 0.067(14) -0.031(11) 0.008(13) -0.030(13)
O26 0.043(12) 0.026(10) 0.024(9) -0.020(7) 0.017(8) -0.004(9)
O27 0.055(14) 0.027(11) 0.054(12) -0.002(9) -0.025(11) -0.009(10)
O28 0.041(12) 0.049(12) 0.023(9) -0.009(8) 0.001(8) -0.026(10)
O29 0.047(13) 0.054(14) 0.044(11) 0.023(10) -0.010(10) -0.023(11)
O30 0.037(12) 0.050(13) 0.053(12) 0.011(10) -0.015(10) -0.033(11)
O31 0.036(12) 0.043(12) 0.036(10) 0.005(9) 0.001(9) -0.010(10)
O32 0.056(14) 0.030(11) 0.052(11) 0.002(9) -0.020(10) -0.022(10)
O33 0.080(17) 0.055(14) 0.037(11) -0.022(10) 0.011(11) -0.024(13)
O34 0.042(12) 0.040(11) 0.033(10) -0.013(8) -0.020(9) -0.015(10)
O35 0.043(13) 0.044(13) 0.053(12) -0.007(10) 0.011(10) -0.019(11)
O36 0.045(12) 0.060(13) 0.018(9) 0.013(8) -0.004(8) -0.020(11)
O37 0.068(15) 0.030(12) 0.065(13) -0.022(10) -0.008(12) -0.028(12)
O38 0.037(12) 0.035(11) 0.039(10) -0.015(8) -0.001(9) -0.026(10)
O40 0.079(18) 0.10(2) 0.045(12) -0.006(12) -0.007(12) -0.035(16)
O41 0.072(17) 0.036(14) 0.100(18) 0.011(12) -0.022(14) -0.014(13)
O42 0.062(17) 0.10(2) 0.076(16) -0.014(14) 0.014(13) -0.035(16)
O43 0.09(2) 0.090(19) 0.047(13) 0.003(12) -0.018(13) -0.053(17)
O44 0.13(3) 0.13(3) 0.059(16) -0.009(16) -0.010(17) -0.02(2)
O45 0.15(3) 0.058(17) 0.073(16) 0.004(13) -0.008(18) -0.036(19)

loop_
_atom_type_symbol
_atom_type_description
_atom_type_scat_dispersion_real
_atom_type_scat_dispersion_imag
_atom_type_scat_source
O O 0.0106 0.0060 'International Tables Vol C Tables 4.2.6.8 and 6.1.1.4'
Si Si 0.0817 0.0704 'International Tables Vol C Tables 4.2.6.8 and 6.1.1.4'
K K 0.2009 0.2494 'International Tables Vol C Tables 4.2.6.8 and 6.1.1.4'
Nd Nd -0.1943 3.0179 'International Tables Vol C Tables 4.2.6.8 and 6.1.1.4'
W W -0.8490 6.8722 'International Tables Vol C Tables 4.2.6.8 and 6.1.1.4'

loop_
_geom_angle_atom_site_label_1
_geom_angle_atom_site_label_2
_geom_angle_atom_site_label_3
_geom_angle
_geom_angle_site_symmetry_1
_geom_angle_site_symmetry_3
_geom_angle_publ_flag
O3 W1 O13 103.8(8) 2_556 . ?
O3 W1 O27 98.4(9) 2_556 2_556 ?
O13 W1 O27 91.7(8) . 2_556 ?
O3 W1 O21 102.3(9) 2_556 . ?
O13 W1 O21 87.4(8) . . ?
O27 W1 O21 158.8(7) 2_556 . ?
O3 W1 O29 97.9(8) 2_556 . ?
O13 W1 O29 158.3(7) . . ?
O27 W1 O29 86.7(8) 2_556 . ?
O21 W1 O29 86.4(8) . . ?
O3 W1 O16 167.2(8) 2_556 . ?
O13 W1 O16 86.6(7) . . ?
O27 W1 O16 73.4(7) 2_556 . ?
O21 W1 O16 85.4(7) . . ?
O29 W1 O16 72.2(6) . . ?
O24 W2 O11 103.9(8) . . ?
O24 W2 O26 100.6(8) . 2_556 ?
O11 W2 O26 94.3(8) . 2_556 ?
O24 W2 O19 101.3(8) . 2_556 ?
O11 W2 O19 93.7(7) . 2_556 ?
O26 W2 O19 154.2(7) 2_556 2_556 ?
O24 W2 O23 92.1(8) . 2_556 ?
O11 W2 O23 164.0(7) . 2_556 ?
O26 W2 O23 83.8(8) 2_556 2_556 ?
O19 W2 O23 81.8(8) 2_556 2_556 ?
O24 W2 O1 162.9(8) . . ?
O11 W2 O1 92.3(7) . . ?
O26 W2 O1 83.6(7) 2_556 . ?
O19 W2 O1 71.6(7) 2_556 . ?
O23 W2 O1 71.7(6) 2_556 . ?
O4 W3 O12 103.0(9) . . ?
O4 W3 O31 101.0(8) . 2_556 ?
O12 W3 O31 88.1(7) . 2_556 ?
O4 W3 O27 102.4(9) . . ?
O12 W3 O27 91.4(8) . . ?
O31 W3 O27 156.0(8) 2_556 . ?
O4 W3 O20 99.9(9) . . ?
O12 W3 O20 157.1(8) . . ?
O31 W3 O20 85.3(7) 2_556 . ?
O27 W3 O20 85.9(7) . . ?
O4 W3 O16 169.5(8) . 2_556 ?
O12 W3 O16 86.8(7) . 2_556 ?
O31 W3 O16 82.9(7) 2_556 2_556 ?
O27 W3 O16 73.1(7) . 2_556 ?
O20 W3 O16 70.6(7) . 2_556 ?
O34 W4 O36 102.0(8) . 2_556 ?
O34 W4 O10 96.6(7) . 2_556 ?
O36 W4 O10 95.4(8) 2_556 2_556 ?
O34 W4 O18 100.5(8) . . ?
O36 W4 O18 95.9(8) 2_556 . ?
O10 W4 O18 157.0(7) 2_556 . ?
O34 W4 O13 89.6(7) . . ?
O36 W4 O13 168.4(7) 2_556 . ?
O10 W4 O13 83.9(7) 2_556 . ?
O18 W4 O13 81.0(8) . . ?
O34 W4 O2 167.0(7) . 2_556 ?
O36 W4 O2 87.2(7) 2_556 2_556 ?
O10 W4 O2 73.2(6) 2_556 2_556 ?
O18 W4 O2 87.5(7) . 2_556 ?
O13 W4 O2 81.5(6) . 2_556 ?
O34 W4 K1 58.7(8) . 2_556 ?
O36 W4 K1 44.0(8) 2_556 2_556 ?
O10 W4 K1 106.7(7) 2_556 2_556 ?
O18 W4 K1 95.2(8) . 2_556 ?
O13 W4 K1 147.1(7) . 2_556 ?
O2 W4 K1 131.2(7) 2_556 2_556 ?
O5 W5 O8 103.9(9) 2_556 . ?
O5 W5 O17 101.5(8) 2_556 . ?
O8 W5 O17 94.8(8) . . ?
O5 W5 O10 98.7(7) 2_556 . ?
O8 W5 O10 95.2(8) . . ?
O17 W5 O10 154.7(7) . . ?
O5 W5 O12 90.8(8) 2_556 . ?
O8 W5 O12 165.3(8) . . ?
O17 W5 O12 81.5(7) . . ?
O10 W5 O12 82.9(7) . . ?
O5 W5 O2 167.9(6) 2_556 . ?
O8 W5 O2 84.5(8) . . ?
O17 W5 O2 86.3(7) . . ?
O10 W5 O2 71.6(6) . . ?
O12 W5 O2 81.1(7) . . ?
O35 W6 O20 100.2(8) 2_556 2_556 ?
O35 W6 O30 101.9(8) 2_556 . ?
O20 W6 O30 88.8(8) 2_556 . ?
O35 W6 O29 98.9(9) 2_556 . ?
O20 W6 O29 89.3(9) 2_556 . ?
O30 W6 O29 159.2(7) . . ?
O35 W6 O32 100.3(8) 2_556 2_556 ?
O20 W6 O32 159.5(7) 2_556 2_556 ?
O30 W6 O32 86.2(8) . 2_556 ?
O29 W6 O32 88.3(8) . 2_556 ?
O35 W6 O16 170.8(7) 2_556 . ?
O20 W6 O16 73.8(7) 2_556 . ?
O30 W6 O16 85.2(6) . . ?
O29 W6 O16 74.4(7) . . ?
O32 W6 O16 86.0(7) 2_556 . ?
O6 W7 O31 103.9(9) . . ?
O6 W7 O7 97.9(8) . 2_556 ?
O31 W7 O7 87.4(7) . 2_556 ?
O6 W7 O19 98.8(9) . . ?
O31 W7 O19 157.2(8) . . ?
O7 W7 O19 87.7(7) 2_556 . ?
O6 W7 O17 103.8(8) . 2_556 ?
O31 W7 O17 86.6(7) . 2_556 ?
O7 W7 O17 158.3(8) 2_556 2_556 ?
O19 W7 O17 89.8(7) . 2_556 ?
O6 W7 O1 168.8(7) . 2_556 ?
O31 W7 O1 85.6(7) . 2_556 ?
O7 W7 O1 76.3(7) 2_556 2_556 ?
O19 W7 O1 71.7(7) . 2_556 ?
O17 W7 O1 82.5(7) 2_556 2_556 ?
O6 W7 K1 68.7(8) . 2_656 ?
O31 W7 K1 59.6(8) . 2_656 ?
O7 W7 K1 49.1(7) 2_556 2_656 ?
O19 W7 K1 129.5(7) . 2_656 ?
O17 W7 K1 140.2(7) 2_556 2_656 ?
O1 W7 K1 112.4(7) 2_556 2_656 ?
O15 W8 O33 100.2(9) . 2_556 ?
O15 W8 O28 101.3(9) . 2_556 ?
O33 W8 O28 92.3(9) 2_556 2_556 ?
O15 W8 O37 99.1(9) . . ?
O33 W8 O37 87.2(10) 2_556 . ?
O28 W8 O37 159.4(7) 2_556 . ?
O15 W8 O32 100.9(8) . 2_556 ?
O33 W8 O32 158.9(7) 2_556 2_556 ?
O28 W8 O32 85.1(7) 2_556 2_556 ?
O37 W8 O32 88.0(8) . 2_556 ?
O15 W8 O38 170.9(9) . . ?
O33 W8 O38 74.5(7) 2_556 . ?
O28 W8 O38 86.5(7) 2_556 . ?
O37 W8 O38 73.5(7) . . ?
O32 W8 O38 84.5(6) 2_556 . ?
O25 W9 O21 103.2(9) 2_556 2_556 ?
O25 W9 O18 103.1(8) 2_556 2_556 ?
O21 W9 O18 86.8(8) 2_556 2_556 ?
O25 W9 O37 98.1(9) 2_556 2_556 ?
O21 W9 O37 89.0(8) 2_556 2_556 ?
O18 W9 O37 158.8(9) 2_556 2_556 ?
O25 W9 O14 95.1(10) 2_556 . ?
O21 W9 O14 161.6(8) 2_556 . ?
O18 W9 O14 90.8(7) 2_556 . ?
O37 W9 O14 86.6(8) 2_556 . ?
O25 W9 O38 168.7(8) 2_556 2_556 ?
O21 W9 O38 86.1(7) 2_556 2_556 ?
O18 W9 O38 83.7(7) 2_556 2_556 ?
O37 W9 O38 75.3(7) 2_556 2_556 ?
O14 W9 O38 75.6(7) . 2_556 ?
O25 W9 K2 38.5(10) 2_556 2_656 ?
O21 W9 K2 96.5(9) 2_556 2_656 ?
O18 W9 K2 64.8(9) 2_556 2_656 ?
O37 W9 K2 136.4(10) 2_556 2_656 ?
O14 W9 K2 99.0(9) . 2_656 ?
O38 W9 K2 148.1(8) 2_556 2_656 ?
O39 W10 O23 102.6(8) 2_556 . ?
O39 W10 O28 100.2(8) 2_556 2_556 ?
O23 W10 O28 90.0(8) . 2_556 ?
O39 W10 O30 101.7(8) 2_556 . ?
O23 W10 O30 155.8(7) . . ?
O28 W10 O30 85.3(8) 2_556 . ?
O39 W10 O7 102.2(8) 2_556 2_556 ?
O23 W10 O7 90.1(8) . 2_556 ?
O28 W10 O7 157.0(6) 2_556 2_556 ?
O30 W10 O7 85.2(8) . 2_556 ?
O39 W10 O1 173.1(8) 2_556 2_556 ?
O23 W10 O1 72.4(7) . 2_556 ?
O28 W10 O1 84.8(6) 2_556 2_556 ?
O30 W10 O1 83.5(6) . 2_556 ?
O7 W10 O1 73.4(6) 2_556 2_556 ?
O9 W11 O22 103.4(9) 2_556 2_556 ?
O9 W11 O26 101.6(9) 2_556 . ?
O22 W11 O26 93.3(8) 2_556 . ?
O9 W11 O14 98.5(10) 2_556 2_556 ?
O22 W11 O14 93.8(7) 2_556 2_556 ?
O26 W11 O14 156.5(7) . 2_556 ?
O9 W11 O33 96.2(8) 2_556 2_556 ?
O22 W11 O33 160.3(8) 2_556 2_556 ?
O26 W11 O33 85.1(8) . 2_556 ?
O14 W11 O33 80.7(8) 2_556 2_556 ?
O9 W11 O38 165.5(8) 2_556 . ?
O22 W11 O38 89.4(7) 2_556 . ?
O26 W11 O38 84.3(7) . . ?
O14 W11 O38 73.3(7) 2_556 . ?
O33 W11 O38 70.9(6) 2_556 . ?
O2 Si1 O1 111.0(9) 2_556 2_556 ?
O2 Si1 O16 108.1(9) 2_556 . ?
O1 Si1 O16 109.6(9) 2_556 . ?
O2 Si1 O38 111.5(9) 2_556 . ?
O1 Si1 O38 108.6(9) 2_556 . ?
O16 Si1 O38 108.1(9) . . ?
O11 Nd1 O22 69.2(6) . . ?
O11 Nd1 O36 112.5(6) . . ?
O22 Nd1 O36 72.4(6) . . ?
O11 Nd1 O8 72.1(6) . . ?
O22 Nd1 O8 108.9(7) . . ?
O36 Nd1 O8 71.0(7) . . ?
O11 Nd1 O41 72.2(6) . 2_556 ?
O22 Nd1 O41 138.3(6) . 2_556 ?
O36 Nd1 O41 139.2(7) . 2_556 ?
O8 Nd1 O41 72.7(7) . 2_556 ?
O11 Nd1 O40 140.5(7) . 2_556 ?
O22 Nd1 O40 138.4(7) . 2_556 ?
O36 Nd1 O40 68.6(7) . 2_556 ?
O8 Nd1 O40 71.5(7) . 2_556 ?
O41 Nd1 O40 82.8(8) 2_556 2_556 ?
O11 Nd1 O24 71.3(6) . 2_556 ?
O22 Nd1 O24 74.9(6) . 2_556 ?
O36 Nd1 O24 142.5(7) . 2_556 ?
O8 Nd1 O24 138.5(7) . 2_556 ?
O41 Nd1 O24 78.3(7) 2_556 2_556 ?
O40 Nd1 O24 133.4(6) 2_556 2_556 ?
O11 Nd1 O42 135.4(6) . 2_556 ?
O22 Nd1 O42 70.3(7) . 2_556 ?
O36 Nd1 O42 71.1(7) . 2_556 ?
O8 Nd1 O42 140.1(7) . 2_556 ?
O41 Nd1 O42 135.5(8) 2_556 2_556 ?
O40 Nd1 O42 83.6(8) 2_556 2_556 ?
O24 Nd1 O42 81.0(7) 2_556 2_556 ?
O11 Nd1 O43 128.2(6) . . ?
O22 Nd1 O43 127.1(7) . . ?
O36 Nd1 O43 119.3(6) . . ?
O8 Nd1 O43 123.9(7) . . ?
O41 Nd1 O43 68.6(8) 2_556 . ?
O40 Nd1 O43 64.8(6) 2_556 . ?
O24 Nd1 O43 68.7(6) 2_556 . ?
O42 Nd1 O43 67.2(8) 2_556 . ?
O11 Nd1 K1 149.4(6) . . ?
O22 Nd1 K1 90.0(6) . . ?
O36 Nd1 K1 37.5(6) . . ?
O8 Nd1 K1 95.3(6) . . ?
O41 Nd1 K1 131.7(7) 2_556 . ?
O40 Nd1 K1 49.5(8) 2_556 . ?
O24 Nd1 K1 126.1(7) 2_556 . ?
O42 Nd1 K1 45.6(7) 2_556 . ?
O43 Nd1 K1 82.2(7) . . ?
O46 Nd2 O47 77.3(10) . 2_565 ?
O46 Nd2 O50 136.9(9) . . ?
O47 Nd2 O50 92.9(11) 2_565 . ?
O46 Nd2 O51 90.1(9) . 2_565 ?
O47 Nd2 O51 144.5(11) 2_565 2_565 ?
O50 Nd2 O51 73.8(10) . 2_565 ?
O46 Nd2 O34 136.8(7) . 2_565 ?
O47 Nd2 O34 70.0(9) 2_565 2_565 ?
O50 Nd2 O34 73.4(8) . 2_565 ?
O51 Nd2 O34 132.6(8) 2_565 2_565 ?
O46 Nd2 O44 135.0(10) . 2_565 ?
O47 Nd2 O44 135.9(10) 2_565 2_565 ?
O50 Nd2 O44 79.9(11) . 2_565 ?
O51 Nd2 O44 75.2(9) 2_565 2_565 ?
O34 Nd2 O44 66.2(8) 2_565 2_565 ?
O46 Nd2 O52 68.0(12) . . ?
O47 Nd2 O52 132.9(14) 2_565 . ?
O50 Nd2 O52 134.2(13) . . ?
O51 Nd2 O52 67.9(13) 2_565 . ?
O34 Nd2 O52 116.8(11) 2_565 . ?
O44 Nd2 O52 67.1(13) 2_565 . ?
O46 Nd2 O5 66.8(7) . 1_565 ?
O47 Nd2 O5 74.9(9) 2_565 1_565 ?
O50 Nd2 O5 70.1(8) . 1_565 ?
O51 Nd2 O5 69.6(9) 2_565 1_565 ?
O34 Nd2 O5 127.1(6) 2_565 1_565 ?
O44 Nd2 O5 138.6(8) 2_565 1_565 ?
O52 Nd2 O5 116.1(11) . 1_565 ?
O46 Nd2 O45 76.2(8) . . ?
O47 Nd2 O45 77.5(11) 2_565 . ?
O50 Nd2 O45 143.2(9) . . ?
O51 Nd2 O45 131.9(11) 2_565 . ?
O34 Nd2 O45 69.9(7) 2_565 . ?
O44 Nd2 O45 82.7(9) 2_565 . ?
O52 Nd2 O45 64.2(13) . . ?
O5 Nd2 O45 137.6(7) 1_565 . ?
O46 Nd2 K2 99.2(9) . 2_665 ?
O47 Nd2 K2 103.9(10) 2_565 2_665 ?
O50 Nd2 K2 123.9(10) . 2_665 ?
O51 Nd2 K2 110.9(10) 2_565 2_665 ?
O34 Nd2 K2 63.6(8) 2_565 2_665 ?
O44 Nd2 K2 51.0(10) 2_565 2_665 ?
O52 Nd2 K2 54.2(12) . 2_665 ?
O5 Nd2 K2 165.9(8) 1_565 2_665 ?
O45 Nd2 K2 31.9(9) . 2_665 ?
O48 Nd3A O54 116.6(16) . 1_445 ?
O48 Nd3A O9 84.0(13) . 2_546 ?
O54 Nd3A O9 68.0(13) 1_445 2_546 ?
O48 Nd3A O53 79.3(18) . 2_446 ?
O54 Nd3A O53 133.3(18) 1_445 2_446 ?
O9 Nd3A O53 157.6(14) 2_546 2_446 ?
O48 Nd3A O56 141(2) . 2_446 ?
O54 Nd3A O56 71(2) 1_445 2_446 ?
O9 Nd3A O56 129.9(19) 2_546 2_446 ?
O53 Nd3A O56 71(2) 2_446 2_446 ?
O48 Nd3A O15 75.4(12) . 2_556 ?
O54 Nd3A O15 133.2(14) 1_445 2_556 ?
O9 Nd3A O15 68.8(6) 2_546 2_556 ?
O53 Nd3A O15 92.3(14) 2_446 2_556 ?
O56 Nd3A O15 130.0(16) 2_446 2_556 ?
O48 Nd3A O49 133.6(13) . 2_546 ?
O54 Nd3A O49 81.9(13) 1_445 2_546 ?
O9 Nd3A O49 63.1(7) 2_546 2_546 ?
O53 Nd3A O49 120.2(14) 2_446 2_546 ?
O56 Nd3A O49 84.4(17) 2_446 2_546 ?
O15 Nd3A O49 63.0(6) 2_556 2_546 ?
O48 Nd3A Nd3B 62.0(12) . . ?
O54 Nd3A Nd3B 78.7(13) 1_445 . ?
O9 Nd3A Nd3B 113.6(6) 2_546 . ?
O53 Nd3A Nd3B 71.2(13) 2_446 . ?
O56 Nd3A Nd3B 84.0(16) 2_446 . ?
O15 Nd3A Nd3B 136.2(5) 2_556 . ?
O49 Nd3A Nd3B 159.8(5) 2_546 . ?
O48 Nd3A Nd3B 45.2(12) . 2_446 ?
O54 Nd3A Nd3B 112.7(13) 1_445 2_446 ?
O9 Nd3A Nd3B 125.6(6) 2_546 2_446 ?
O53 Nd3A Nd3B 46.4(13) 2_446 2_446 ?
O56 Nd3A Nd3B 95.8(18) 2_446 2_446 ?
O15 Nd3A Nd3B 106.5(5) 2_556 2_446 ?
O49 Nd3A Nd3B 164.6(5) 2_546 2_446 ?
Nd3B Nd3A Nd3B 34.1(4) . 2_446 ?
Nd3B Nd3B O48 75.9(12) 2_446 2_446 ?
Nd3B Nd3B O53 93.4(17) 2_446 . ?
O48 Nd3B O53 75.9(18) 2_446 . ?
Nd3B Nd3B O48 60.8(11) 2_446 . ?
O48 Nd3B O48 136.7(9) 2_446 . ?
O53 Nd3B O48 105.1(17) . . ?
Nd3B Nd3B O39 159.5(10) 2_446 2_446 ?
O48 Nd3B O39 88.3(11) 2_446 2_446 ?
O53 Nd3B O39 69.8(15) . 2_446 ?
O48 Nd3B O39 133.5(11) . 2_446 ?
Nd3B Nd3B Nd3A 86.5(6) 2_446 . ?
O48 Nd3B Nd3A 138.3(10) 2_446 . ?
O53 Nd3B Nd3A 143.6(15) . . ?
O48 Nd3B Nd3A 44.4(9) . . ?
O39 Nd3B Nd3A 113.9(6) 2_446 . ?
Nd3B Nd3B Nd3A 59.4(6) 2_446 2_446 ?
O48 Nd3B Nd3A 38.7(10) 2_446 2_446 ?
O53 Nd3B Nd3A 48.6(16) . 2_446 ?
O48 Nd3B Nd3A 110.0(10) . 2_446 ?
O39 Nd3B Nd3A 100.1(5) 2_446 2_446 ?
Nd3A Nd3B Nd3A 145.9(4) . 2_446 ?
Si1 O1 W2 124.2(10) 2_556 . ?
Si1 O1 W7 123.0(8) 2_556 2_556 ?
W2 O1 W7 93.5(6) . 2_556 ?
Si1 O1 W10 123.9(9) 2_556 2_556 ?
W2 O1 W10 93.0(5) . 2_556 ?
W7 O1 W10 90.0(6) 2_556 2_556 ?
Si1 O2 W4 128.6(9) 2_556 2_556 ?
Si1 O2 W5 128.3(9) 2_556 . ?
W4 O2 W5 94.4(6) 2_556 . ?
W5 O5 Nd2 158.3(9) 2_556 1_545 ?
W7 O7 W10 120.1(8) 2_556 2_556 ?
W7 O7 K1 100.8(10) 2_556 1_455 ?
W10 O7 K1 123.8(10) 2_556 1_455 ?
W5 O8 Nd1 140.8(11) . . ?
W11 O9 Nd3A 150.3(13) 2_556 2_546 ?
W4 O10 W5 117.6(8) 2_556 . ?
W2 O11 Nd1 157.1(10) . . ?
W3 O12 W5 149.6(9) . . ?
W1 O13 W4 150.5(9) . . ?
W9 O14 W11 117.7(10) . 2_556 ?
W8 O15 Nd3A 140.5(12) . 2_556 ?
Si1 O16 W6 126.1(9) . . ?
Si1 O16 W1 121.7(9) . . ?
W6 O16 W1 93.3(5) . . ?
Si1 O16 W3 122.1(9) . 2_556 ?
W6 O16 W3 93.4(6) . 2_556 ?
W1 O16 W3 91.3(6) . 2_556 ?
W5 O17 W7 155.6(10) . 2_556 ?
W9 O18 W4 153.9(12) 2_556 . ?
W7 O19 W2 123.1(9) . 2_556 ?
W6 O20 W3 122.2(10) 2_556 . ?
W9 O21 W1 148.6(10) 2_556 . ?
W11 O22 Nd1 157.0(10) 2_556 . ?
W10 O23 W2 122.9(9) . 2_556 ?
W2 O24 Nd1 152.6(10) . 2_556 ?
W9 O25 K2 121.7(14) 2_556 1_455 ?
W2 O26 W11 142.4(8) 2_556 . ?
W3 O27 W1 121.9(9) . 2_556 ?
W8 O28 W10 152.7(9) 2_556 2_556 ?
W6 O29 W1 120.2(9) . . ?
W6 O30 W10 151.5(12) . . ?
W7 O31 W3 150.1(10) . 2_556 ?
W7 O31 K1 90.2(9) . 2_656 ?
W3 O31 K1 119.7(9) 2_556 2_656 ?
W6 O32 W8 150.5(10) 2_556 2_556 ?
W8 O33 W11 121.3(9) 2_556 2_556 ?
W4 O34 Nd2 160.3(10) . 2_565 ?
W4 O34 K1 95.0(9) . 2_556 ?
Nd2 O34 K1 104.0(8) 2_565 2_556 ?
W6 O35 K2 138.2(15) 2_556 2_556 ?
W4 O36 Nd1 137.7(9) 2_556 . ?
W4 O36 K1 110.9(10) 2_556 . ?
Nd1 O36 K1 111.4(9) . . ?
W8 O37 W9 119.4(10) . 2_556 ?
Si1 O38 W9 124.6(9) . 2_556 ?
Si1 O38 W11 121.3(9) . . ?
W9 O38 W11 93.1(7) 2_556 . ?
Si1 O38 W8 124.1(9) . . ?
W9 O38 W8 91.8(6) 2_556 . ?
W11 O38 W8 93.2(6) . . ?
W10 O39 Nd3B 146.1(10) 2_556 2_446 ?
Nd1 O40 K1 96.2(10) 2_556 2_556 ?
Nd1 O42 K1 99.9(10) 2_556 2_556 ?
Nd2 O44 K1 124.5(16) 2_565 2_556 ?
Nd2 O44 K2 94.5(13) 2_565 1_455 ?
K1 O44 K2 104.3(13) 2_556 1_455 ?
Nd2 O45 K2 117.1(15) . 2_665 ?
Nd3A O48 Nd3B 96.1(16) . 2_446 ?
Nd3A O48 Nd3B 73.7(13) . . ?
Nd3B O48 Nd3B 43.3(9) 2_446 . ?
Nd3B O53 Nd3A 84.9(18) . 2_446 ?
O12W K1 O44 96(3) . 2_556 ?
O12W K1 O7 124(3) . 1_655 ?
O44 K1 O7 116.6(15) 2_556 1_655 ?
O12W K1 O36 82(3) . . ?
O44 K1 O36 101.7(13) 2_556 . ?
O7 K1 O36 128.9(13) 1_655 . ?
O12W K1 O1W 36(2) . . ?
O44 K1 O1W 85.8(13) 2_556 . ?
O7 K1 O1W 98.8(14) 1_655 . ?
O36 K1 O1W 117.3(16) . . ?
O12W K1 O42 114(3) . 2_556 ?
O44 K1 O42 137.8(15) 2_556 2_556 ?
O7 K1 O42 72.3(9) 1_655 2_556 ?
O36 K1 O42 56.7(8) . 2_556 ?
O1W K1 O42 135.5(15) . 2_556 ?
O12W K1 O31 97(3) . 2_656 ?
O44 K1 O31 80.1(11) 2_556 2_656 ?
O7 K1 O31 50.4(7) 1_655 2_656 ?
O36 K1 O31 178.0(15) . 2_656 ?
O1W K1 O31 61.7(11) . 2_656 ?
O42 K1 O31 122.6(12) 2_556 2_656 ?
O12W K1 O34 79(3) . 2_556 ?
O44 K1 O34 51.8(9) 2_556 2_556 ?
O7 K1 O34 156.9(14) 1_655 2_556 ?
O36 K1 O34 51.0(7) . 2_556 ?
O1W K1 O34 99.8(13) . 2_556 ?
O42 K1 O34 103.0(11) 2_556 2_556 ?
O31 K1 O34 130.6(12) 2_656 2_556 ?
O12W K1 O40 52(2) . 2_556 ?
O44 K1 O40 137.3(16) 2_556 2_556 ?
O7 K1 O40 105.5(11) 1_655 2_556 ?
O36 K1 O40 52.2(8) . 2_556 ?
O1W K1 O40 80.7(13) . 2_556 ?
O42 K1 O40 61.4(9) 2_556 2_556 ?
O31 K1 O40 125.8(12) 2_656 2_556 ?
O34 K1 O40 91.0(10) 2_556 2_556 ?
O12W K1 W7 97(3) . 2_656 ?
O44 K1 W7 110.0(12) 2_556 2_656 ?
O7 K1 W7 30.1(5) 1_655 2_656 ?
O36 K1 W7 148.2(12) . 2_656 ?
O1W K1 W7 68.8(11) . 2_656 ?
O42 K1 W7 96.0(10) 2_556 2_656 ?
O31 K1 W7 30.2(4) 2_656 2_656 ?
O34 K1 W7 160.4(11) 2_556 2_656 ?
O40 K1 W7 102.4(10) 2_556 2_656 ?
O12W K1 W4 82(3) . 2_556 ?
O44 K1 W4 76.7(10) 2_556 2_556 ?
O7 K1 W4 146.4(12) 1_655 2_556 ?
O36 K1 W4 25.1(4) . 2_556 ?
O1W K1 W4 113.4(13) . 2_556 ?
O42 K1 W4 77.9(8) 2_556 2_556 ?
O31 K1 W4 156.6(11) 2_656 2_556 ?
O34 K1 W4 26.2(4) 2_556 2_556 ?
O40 K1 W4 72.1(8) 2_556 2_556 ?
W7 K1 W4 173.2(10) 2_656 2_556 ?
O12W K1 Nd1 83(2) . . ?
O44 K1 Nd1 132.7(13) 2_556 . ?
O7 K1 Nd1 102.4(9) 1_655 . ?
O36 K1 Nd1 31.1(5) . . ?
O1W K1 Nd1 114.8(13) . . ?
O42 K1 Nd1 34.5(6) 2_556 . ?
O31 K1 Nd1 147.2(11) 2_656 . ?
O34 K1 Nd1 82.0(8) 2_556 . ?
O40 K1 Nd1 34.3(5) 2_556 . ?
W7 K1 Nd1 117.0(8) 2_656 . ?
W4 K1 Nd1 56.2(5) 2_556 . ?
O45 K2 O35 126.5(19) 2_665 2_556 ?
O45 K2 O25 94.6(18) 2_665 1_655 ?
O35 K2 O25 138.8(19) 2_556 1_655 ?
O45 K2 O10W 76.0(16) 2_665 1_665 ?
O35 K2 O10W 72.1(15) 2_556 1_665 ?
O25 K2 O10W 128.6(19) 1_655 1_665 ?
O45 K2 O44 65.4(13) 2_665 1_655 ?
O35 K2 O44 75.0(13) 2_556 1_655 ?
O25 K2 O44 128.6(19) 1_655 1_655 ?
O10W K2 O44 93.5(15) 1_665 1_655 ?
O45 K2 O2W 90(2) 2_665 1_665 ?
O35 K2 O2W 104(2) 2_556 1_665 ?
O25 K2 O2W 76.3(17) 1_655 1_665 ?
O10W K2 O2W 53.6(17) 1_665 1_665 ?
O44 K2 O2W 144(2) 1_655 1_665 ?
O45 K2 W9 83.4(15) 2_665 2_656 ?
O35 K2 W9 145.1(16) 2_556 2_656 ?
O25 K2 W9 19.8(6) 1_655 2_656 ?
O10W K2 W9 139.6(18) 1_665 2_656 ?
O44 K2 W9 109.0(15) 1_655 2_656 ?
O2W K2 W9 92.5(17) 1_665 2_656 ?
O45 K2 Nd2 31.0(8) 2_665 2_665 ?
O35 K2 Nd2 101.8(13) 2_556 2_665 ?
O25 K2 Nd2 115.4(16) 1_655 2_665 ?
O10W K2 Nd2 81.4(13) 1_665 2_665 ?
O44 K2 Nd2 34.5(7) 1_655 2_665 ?
O2W K2 Nd2 115.8(18) 1_665 2_665 ?
W9 K2 Nd2 98.2(12) 2_656 2_665 ?
O45 K2 K1 85.8(15) 2_665 2_656 ?
O35 K2 K1 79.0(12) 2_556 2_656 ?
O25 K2 K1 104.0(14) 1_655 2_656 ?
O10W K2 K1 124.9(15) 1_665 2_656 ?
O44 K2 K1 33.0(8) 1_655 2_656 ?
O2W K2 K1 175(2) 1_665 2_656 ?
W9 K2 K1 86.9(10) 2_656 2_656 ?
Nd2 K2 K1 59.8(8) 2_665 2_656 ?
O12W O1W K1 61(4) . . ?
O11W O12W O1W 148(7) 1_556 . ?
O11W O12W K1 128(6) 1_556 . ?
O1W O12W K1 83(5) . . ?

loop_
_geom_bond_atom_site_label_1
_geom_bond_atom_site_label_2
_geom_bond_distance
_geom_bond_site_symmetry_2
_geom_bond_publ_flag
W1 O3 1.729(16) 2_556 ?
W1 O13 1.833(17) . ?
W1 O27 1.92(2) 2_556 ?
W1 O21 1.921(18) . ?
W1 O29 1.978(18) . ?
W1 O16 2.332(16) . ?
W2 O24 1.734(18) . ?
W2 O11 1.750(15) . ?
W2 O26 1.908(17) 2_556 ?
W2 O19 1.94(2) 2_556 ?
W2 O23 2.05(2) 2_556 ?
W2 O1 2.322(16) . ?
W3 O4 1.68(2) . ?
W3 O12 1.820(18) . ?
W3 O31 1.908(17) 2_556 ?
W3 O27 1.910(18) . ?
W3 O20 1.988(17) . ?
W3 O16 2.347(18) 2_556 ?
W4 O34 1.728(15) . ?
W4 O36 1.767(16) 2_556 ?
W4 O10 1.887(17) 2_556 ?
W4 O18 1.915(19) . ?
W4 O13 2.075(17) . ?
W4 O2 2.204(15) 2_556 ?
W4 K1 3.90(4) 2_556 ?
W5 O5 1.735(17) 2_556 ?
W5 O8 1.753(18) . ?
W5 O17 1.861(16) . ?
W5 O10 1.928(16) . ?
W5 O12 2.096(17) . ?
W5 O2 2.242(17) . ?
W6 O35 1.697(17) 2_556 ?
W6 O20 1.87(2) 2_556 ?
W6 O30 1.877(18) . ?
W6 O29 1.902(17) . ?
W6 O32 1.92(2) 2_556 ?
W6 O16 2.293(16) . ?
W7 O6 1.63(3) . ?
W7 O31 1.881(16) . ?
W7 O7 1.911(16) 2_556 ?
W7 O19 1.915(17) . ?
W7 O17 1.923(15) 2_556 ?
W7 O1 2.335(19) 2_556 ?
W7 K1 3.74(4) 2_656 ?
W8 O15 1.696(17) . ?
W8 O33 1.84(2) 2_556 ?
W8 O28 1.89(2) 2_556 ?
W8 O37 1.92(2) . ?
W8 O32 1.934(19) 2_556 ?
W8 O38 2.363(15) . ?
W9 O25 1.62(3) 2_556 ?
W9 O21 1.897(19) 2_556 ?
W9 O18 1.904(18) 2_556 ?
W9 O37 1.939(16) 2_556 ?
W9 O14 1.94(2) . ?
W9 O38 2.275(19) 2_556 ?
W9 K2 4.07(5) 2_656 ?
W10 O39 1.665(17) 2_556 ?
W10 O23 1.867(18) . ?
W10 O28 1.91(2) 2_556 ?
W10 O30 1.947(17) . ?
W10 O7 1.968(19) 2_556 ?
W10 O1 2.417(16) 2_556 ?
W11 O9 1.71(2) 2_556 ?
W11 O22 1.724(15) 2_556 ?
W11 O26 1.912(19) . ?
W11 O14 1.98(2) 2_556 ?
W11 O33 2.083(19) 2_556 ?
W11 O38 2.343(17) . ?
Si1 O2 1.601(18) 2_556 ?
Si1 O1 1.628(18) 2_556 ?
Si1 O16 1.652(17) . ?
Si1 O38 1.677(19) . ?
Nd1 O11 2.433(15) . ?
Nd1 O22 2.460(16) . ?
Nd1 O36 2.462(16) . ?
Nd1 O8 2.474(18) . ?
Nd1 O41 2.48(2) 2_556 ?
Nd1 O40 2.51(2) 2_556 ?
Nd1 O24 2.515(16) 2_556 ?
Nd1 O42 2.55(3) 2_556 ?
Nd1 O43 2.58(2) . ?
Nd1 K1 4.43(4) . ?
Nd2 O46 2.46(2) . ?
Nd2 O47 2.46(4) 2_565 ?
Nd2 O50 2.46(3) . ?
Nd2 O51 2.46(3) 2_565 ?
Nd2 O34 2.478(15) 2_565 ?
Nd2 O44 2.48(3) 2_565 ?
Nd2 O52 2.51(5) . ?
Nd2 O5 2.522(17) 1_565 ?
Nd2 O45 2.52(2) . ?
Nd2 K2 4.36(5) 2_665 ?
Nd3A O48 2.14(4) . ?
Nd3A O54 2.39(5) 1_445 ?
Nd3A O9 2.53(3) 2_546 ?
Nd3A O53 2.56(7) 2_446 ?
Nd3A O56 2.64(7) 2_446 ?
Nd3A O15 2.69(2) 2_556 ?
Nd3A O49 2.90(2) 2_546 ?
Nd3A Nd3B 2.937(13) . ?
Nd3A Nd3B 3.406(14) 2_446 ?
Nd3B Nd3B 1.91(2) 2_446 ?
Nd3B O48 2.43(5) 2_446 ?
Nd3B O53 2.48(6) . ?
Nd3B O48 2.70(4) . ?
Nd3B O39 2.79(2) 2_446 ?
Nd3B Nd3A 3.406(14) 2_446 ?
O1 Si1 1.628(18) 2_556 ?
O1 W7 2.335(19) 2_556 ?
O1 W10 2.417(16) 2_556 ?
O2 Si1 1.601(18) 2_556 ?
O2 W4 2.204(15) 2_556 ?
O3 W1 1.729(16) 2_556 ?
O5 W5 1.735(17) 2_556 ?
O5 Nd2 2.522(17) 1_545 ?
O7 W7 1.911(16) 2_556 ?
O7 W10 1.968(19) 2_556 ?
O7 K1 2.88(4) 1_455 ?
O9 W11 1.71(2) 2_556 ?
O9 Nd3A 2.53(3) 2_546 ?
O10 W4 1.887(17) 2_556 ?
O14 W11 1.98(2) 2_556 ?
O15 Nd3A 2.69(2) 2_556 ?
O16 W3 2.347(18) 2_556 ?
O17 W7 1.923(15) 2_556 ?
O18 W9 1.904(18) 2_556 ?
O19 W2 1.94(2) 2_556 ?
O20 W6 1.87(2) 2_556 ?
O21 W9 1.897(19) 2_556 ?
O22 W11 1.724(15) 2_556 ?
O23 W2 2.05(2) 2_556 ?
O24 Nd1 2.515(16) 2_556 ?
O25 W9 1.62(3) 2_556 ?
O25 K2 2.98(5) 1_455 ?
O26 W2 1.908(17) 2_556 ?
O27 W1 1.92(2) 2_556 ?
O28 W8 1.89(2) 2_556 ?
O28 W10 1.91(2) 2_556 ?
O31 W3 1.908(17) 2_556 ?
O31 K1 3.23(4) 2_656 ?
O32 W6 1.92(2) 2_556 ?
O32 W8 1.934(19) 2_556 ?
O33 W8 1.84(2) 2_556 ?
O33 W11 2.083(19) 2_556 ?
O34 Nd2 2.478(15) 2_565 ?
O34 K1 3.34(4) 2_556 ?
O35 W6 1.697(17) 2_556 ?
O35 K2 2.91(6) 2_556 ?
O36 W4 1.767(16) 2_556 ?
O36 K1 2.90(4) . ?
O37 W9 1.939(16) 2_556 ?
O38 W9 2.275(19) 2_556 ?
O39 W10 1.665(17) 2_556 ?
O39 Nd3B 2.79(2) 2_446 ?
O40 Nd1 2.51(2) 2_556 ?
O40 K1 3.39(5) 2_556 ?
O41 Nd1 2.48(2) 2_556 ?
O42 Nd1 2.55(3) 2_556 ?
O42 K1 3.22(4) 2_556 ?
O44 Nd2 2.48(3) 2_565 ?
O44 K1 2.73(5) 2_556 ?
O44 K2 3.40(6) 1_455 ?
O45 K2 2.59(6) 2_665 ?
O47 Nd2 2.46(4) 2_565 ?
O48 Nd3B 2.43(5) 2_446 ?
O49 Nd3A 2.90(2) 2_546 ?
O51 Nd2 2.46(3) 2_565 ?
O53 Nd3A 2.56(7) 2_446 ?
O54 Nd3A 2.39(5) 1_665 ?
O56 Nd3A 2.64(7) 2_446 ?
K1 O12W 2.69(13) . ?
K1 O44 2.73(5) 2_556 ?
K1 O7 2.88(4) 1_655 ?
K1 O1W 3.04(5) . ?
K1 O42 3.22(4) 2_556 ?
K1 O31 3.23(4) 2_656 ?
K1 O34 3.34(4) 2_556 ?
K1 O40 3.39(5) 2_556 ?
K1 W7 3.74(4) 2_656 ?
K1 W4 3.90(4) 2_556 ?
K2 O45 2.59(6) 2_665 ?
K2 O35 2.91(6) 2_556 ?
K2 O25 2.98(5) 1_655 ?
K2 O10W 3.20(7) 1_665 ?
K2 O44 3.40(6) 1_655 ?
K2 O2W 3.40(10) 1_665 ?
K2 W9 4.07(5) 2_656 ?
K2 Nd2 4.36(5) 2_665 ?
K2 K1 4.86(6) 2_656 ?
O1W O12W 1.79(11) . ?
O2W K2 3.40(10) 1_445 ?
O10W K2 3.20(7) 1_445 ?
O11W O12W 1.68(12) 1_554 ?
O12W O11W 1.68(12) 1_556 ?
